data_1551468
loop_
_publ_author_name
'Hartmann, Deborah'
'Sch\"adler, Marcel'
'Greb, Lutz'

_publ_section_title
;
 Bis(catecholato)silanes: assessment, rationale and increase of
 silicon&#x2019;s Lewis superacidity
;
_journal_name_full 'Chemical Science'
_journal_paper_doi 10.1039/C9SC02167A
_journal_year 2019
_chemical_formula_moiety 'C18 H23 O5 P Si'
_chemical_formula_sum 'C18 H23 O5 P Si'
_chemical_formula_weight 378.42
_space_group_crystal_system monoclinic
_space_group_IT_number 14
_space_group_name_Hall '-P 2ybc'
_space_group_name_H-M_alt 'P 1 21/c 1'
_symmetry_space_group_name_Hall '-P 2ybc'
_symmetry_space_group_name_H-M 'P 1 21/c 1'
_atom_sites_solution_hydrogens geom
_atom_sites_solution_primary dual
_audit_creation_date 2019-01-15
_audit_creation_method
;
Olex2 1.2
(compiled 2018.05.29 svn.r3508 for OlexSys, GUI svn.r5506)
;
_audit_update_record
;
2019-03-26 deposited with the CCDC.    2019-06-17 downloaded from the CCDC.
;
_cell_angle_alpha 90
_cell_angle_beta 109.77(3)
_cell_angle_gamma 90
_cell_formula_units_Z 4
_cell_length_a 10.012(2)
_cell_length_b 15.717(3)
_cell_length_c 12.437(3)
_cell_measurement_reflns_used 889
_cell_measurement_temperature 120
_cell_measurement_theta_max 32
_cell_measurement_theta_min 1.2
_cell_volume 1841.7(8)
_computing_cell_refinement 'DENZO/SCALEPACK (Bruker AXS, 1997-2009)'
_computing_data_collection 'COLLECT (Bruker AXS, 1997-2009)'
_computing_data_reduction 'DENZO/SCALEPACK (Bruker AXS, 1997-2009)'
_computing_molecular_graphics 'Olex2 (Dolomanov et al., 2009)'
_computing_publication_material 'Olex2 (Dolomanov et al., 2009)'
_computing_structure_refinement 'ShelXL (Sheldrick, 2015)'
_computing_structure_solution 'ShelXT (Sheldrick, 2015)'
_diffrn_ambient_temperature 120
_diffrn_measured_fraction_theta_full 0.999
_diffrn_measured_fraction_theta_max 0.999
_diffrn_measurement_device_type 'NONIUS KAPPA CCD'
_diffrn_measurement_method O-Scan
_diffrn_radiation_type MoK\a
_diffrn_radiation_wavelength 0.71073
_diffrn_reflns_av_R_equivalents 0.0710
_diffrn_reflns_av_unetI/netI 0.1013
_diffrn_reflns_Laue_measured_fraction_full 0.999
_diffrn_reflns_Laue_measured_fraction_max 0.999
_diffrn_reflns_limit_h_max 14
_diffrn_reflns_limit_h_min -14
_diffrn_reflns_limit_k_max 22
_diffrn_reflns_limit_k_min -22
_diffrn_reflns_limit_l_max 17
_diffrn_reflns_limit_l_min -17
_diffrn_reflns_number 10498
_diffrn_reflns_point_group_measured_fraction_full 0.999
_diffrn_reflns_point_group_measured_fraction_max 0.999
_diffrn_reflns_theta_full 25.242
_diffrn_reflns_theta_max 30.022
_diffrn_reflns_theta_min 2.520
_diffrn_source 'fine-focus sealed tube'
_exptl_absorpt_coefficient_mu 0.240
_exptl_absorpt_correction_type none
_exptl_crystal_colour colourless
_exptl_crystal_colour_primary colourless
_exptl_crystal_density_diffrn 1.365
_exptl_crystal_description block
_exptl_crystal_F_000 800
_exptl_crystal_size_max 0.6
_exptl_crystal_size_mid 0.5
_exptl_crystal_size_min 0.5
_refine_diff_density_max 0.401
_refine_diff_density_min -0.425
_refine_diff_density_rms 0.083
_refine_ls_extinction_method none
_refine_ls_goodness_of_fit_ref 0.996
_refine_ls_hydrogen_treatment constr
_refine_ls_matrix_type full
_refine_ls_number_parameters 229
_refine_ls_number_reflns 5371
_refine_ls_number_restraints 0
_refine_ls_restrained_S_all 0.996
_refine_ls_R_factor_all 0.1292
_refine_ls_R_factor_gt 0.0536
_refine_ls_shift/su_max 0.001
_refine_ls_shift/su_mean 0.000
_refine_ls_structure_factor_coef Fsqd
_refine_ls_weighting_details 'w=1/[\s^2^(Fo^2^)+(0.0690P)^2^] where P=(Fo^2^+2Fc^2^)/3'
_refine_ls_weighting_scheme calc
_refine_ls_wR_factor_gt 0.1152
_refine_ls_wR_factor_ref 0.1439
_reflns_Friedel_coverage 0.000
_reflns_number_gt 2945
_reflns_number_total 5371
_reflns_threshold_expression 'I > 2\s(I)'
_cod_data_source_file c9sc02167a2.cif
_cod_data_source_block ms24b_p2
_cod_original_cell_volume 1841.7(7)
_cod_database_code 1551468
_shelx_shelxl_version_number 2018/3
_shelx_space_group_comment
;
The symmetry employed for this shelxl refinement is uniquely defined
by the following loop, which should always be used as a source of
symmetry information in preference to the above space-group names.
They are only intended as comments.
;
_shelx_estimated_absorpt_t_max 0.890
_shelx_estimated_absorpt_t_min 0.870
_olex2_refinement_description
;
1. Fixed Uiso
 At 1.2 times of:
  All C(H) groups, All C(H,H) groups
 At 1.5 times of:
  All C(H,H,H) groups
2.a Secondary CH2 refined with riding coordinates:
 C13(H13A,H13B), C15(H15A,H15B), C17(H17A,H17B)
2.b Aromatic/amide H refined with riding coordinates:
 C3(H3), C4(H4), C5(H5), C6(H6), C9(H9), C10(H10), C11(H11), C12(H12)
2.c Idealised Me refined as rotating group:
 C14(H14A,H14B,H14C), C16(H16A,H16B,H16C), C18(H18A,H18B,H18C)
;
_olex2_submission_special_instructions 'No special instructions were received'

loop_
_space_group_symop_operation_xyz
'x, y, z'
'-x, y+1/2, -z+1/2'
'-x, -y, -z'
'x, -y-1/2, z-1/2'

loop_
_atom_site_label
_atom_site_type_symbol
_atom_site_fract_x
_atom_site_fract_y
_atom_site_fract_z
_atom_site_U_iso_or_equiv
_atom_site_adp_type
_atom_site_occupancy
_atom_site_site_symmetry_order
_atom_site_calc_flag
_atom_site_refinement_flags_posn
P1 P 0.53528(7) 0.41263(4) 0.68990(5) 0.02104(16) Uani 1 1 d .
Si1 Si 0.52793(7) 0.59727(4) 0.75927(5) 0.02096(17) Uani 1 1 d .
O1 O 0.57884(16) 0.66856(10) 0.67276(12) 0.0232(4) Uani 1 1 d .
O2 O 0.67433(16) 0.62495(10) 0.87172(12) 0.0236(4) Uani 1 1 d .
O3 O 0.47154(16) 0.54157(10) 0.85675(12) 0.0247(4) Uani 1 1 d .
O4 O 0.35758(16) 0.63022(10) 0.69063(12) 0.0236(4) Uani 1 1 d .
O5 O 0.56540(16) 0.51014(10) 0.69236(12) 0.0219(4) Uani 1 1 d .
C1 C 0.7085(2) 0.70378(14) 0.72752(18) 0.0223(5) Uani 1 1 d .
C2 C 0.7629(2) 0.67890(14) 0.84158(19) 0.0218(5) Uani 1 1 d .
C3 C 0.8911(3) 0.71063(15) 0.9137(2) 0.0272(6) Uani 1 1 d .
H3 H 0.928292 0.693757 0.991537 0.033 Uiso 1 1 calc R
C4 C 0.9635(3) 0.76816(16) 0.8680(2) 0.0310(6) Uani 1 1 d .
H4 H 1.051751 0.790755 0.915459 0.037 Uiso 1 1 calc R
C5 C 0.9091(3) 0.79272(16) 0.7552(2) 0.0302(6) Uani 1 1 d .
H5 H 0.960464 0.832132 0.726336 0.036 Uiso 1 1 calc R
C6 C 0.7800(3) 0.76086(15) 0.6826(2) 0.0265(5) Uani 1 1 d .
H6 H 0.742667 0.777936 0.604828 0.032 Uiso 1 1 calc R
C7 C 0.3283(2) 0.54471(14) 0.83101(19) 0.0223(5) Uani 1 1 d .
C8 C 0.2623(2) 0.59500(14) 0.73517(18) 0.0218(5) Uani 1 1 d .
C9 C 0.1175(3) 0.60650(16) 0.6959(2) 0.0297(6) Uani 1 1 d .
H9 H 0.072799 0.640851 0.630777 0.036 Uiso 1 1 calc R
C10 C 0.0384(3) 0.56636(18) 0.7542(2) 0.0317(6) Uani 1 1 d .
H10 H -0.061714 0.573515 0.728930 0.038 Uiso 1 1 calc R
C11 C 0.1044(3) 0.51612(16) 0.8489(2) 0.0302(6) Uani 1 1 d .
H11 H 0.048607 0.489197 0.887437 0.036 Uiso 1 1 calc R
C12 C 0.2513(3) 0.50423(15) 0.88867(19) 0.0252(5) Uani 1 1 d .
H12 H 0.296288 0.469431 0.953251 0.030 Uiso 1 1 calc R
C13 C 0.6160(3) 0.37013(15) 0.59399(19) 0.0259(5) Uani 1 1 d .
H13A H 0.566718 0.393729 0.516911 0.031 Uiso 1 1 calc R
H13B H 0.715792 0.389759 0.618377 0.031 Uiso 1 1 calc R
C14 C 0.6145(3) 0.27344(15) 0.5856(2) 0.0342(6) Uani 1 1 d .
H14A H 0.656433 0.255934 0.528360 0.051 Uiso 1 1 calc GR
H14B H 0.516463 0.252938 0.563045 0.051 Uiso 1 1 calc GR
H14C H 0.669762 0.249239 0.659988 0.051 Uiso 1 1 calc GR
C15 C 0.6110(2) 0.36523(15) 0.82784(18) 0.0247(5) Uani 1 1 d .
H15A H 0.569753 0.392453 0.881208 0.030 Uiso 1 1 calc R
H15B H 0.585498 0.304141 0.822674 0.030 Uiso 1 1 calc R
C16 C 0.7727(3) 0.37370(19) 0.8761(2) 0.0375(7) Uani 1 1 d .
H16A H 0.815119 0.339972 0.829658 0.056 Uiso 1 1 calc GR
H16B H 0.807408 0.352964 0.955049 0.056 Uiso 1 1 calc GR
H16C H 0.799224 0.433590 0.874479 0.056 Uiso 1 1 calc GR
C17 C 0.3490(2) 0.39144(15) 0.63889(19) 0.0264(6) Uani 1 1 d .
H17A H 0.334441 0.329281 0.628277 0.032 Uiso 1 1 calc R
H17B H 0.308889 0.409406 0.697974 0.032 Uiso 1 1 calc R
C18 C 0.2662(3) 0.43624(17) 0.52575(19) 0.0305(6) Uani 1 1 d .
H18A H 0.304145 0.418448 0.466239 0.046 Uiso 1 1 calc GR
H18B H 0.276197 0.498007 0.536093 0.046 Uiso 1 1 calc GR
H18C H 0.165638 0.420747 0.502951 0.046 Uiso 1 1 calc GR

loop_
_atom_site_aniso_label
_atom_site_aniso_U_11
_atom_site_aniso_U_22
_atom_site_aniso_U_33
_atom_site_aniso_U_23
_atom_site_aniso_U_13
_atom_site_aniso_U_12
P1 0.0246(3) 0.0191(3) 0.0178(3) 0.0009(2) 0.0049(3) -0.0015(2)
Si1 0.0226(4) 0.0208(4) 0.0180(3) 0.0012(3) 0.0049(3) 0.0006(3)
O1 0.0276(9) 0.0207(9) 0.0191(8) 0.0021(6) 0.0053(7) -0.0035(7)
O2 0.0242(9) 0.0249(9) 0.0204(8) 0.0018(7) 0.0060(7) -0.0024(7)
O3 0.0216(9) 0.0311(10) 0.0206(8) 0.0061(7) 0.0063(7) 0.0009(7)
O4 0.0242(9) 0.0234(9) 0.0224(8) 0.0028(7) 0.0070(7) 0.0019(7)
O5 0.0261(9) 0.0194(8) 0.0209(8) -0.0009(6) 0.0087(7) -0.0021(7)
C1 0.0247(12) 0.0194(12) 0.0225(12) -0.0031(9) 0.0077(10) 0.0017(10)
C2 0.0229(12) 0.0202(12) 0.0248(12) -0.0002(9) 0.0111(10) 0.0010(10)
C3 0.0253(13) 0.0295(14) 0.0256(12) 0.0001(10) 0.0070(11) 0.0040(10)
C4 0.0225(13) 0.0318(15) 0.0363(14) -0.0045(12) 0.0069(12) -0.0019(11)
C5 0.0284(14) 0.0291(14) 0.0364(14) -0.0006(11) 0.0154(12) -0.0029(11)
C6 0.0338(14) 0.0234(13) 0.0267(12) 0.0016(10) 0.0160(11) -0.0001(11)
C7 0.0210(12) 0.0240(13) 0.0211(12) -0.0036(9) 0.0059(10) -0.0009(10)
C8 0.0251(12) 0.0215(12) 0.0191(11) -0.0028(9) 0.0081(10) -0.0011(10)
C9 0.0283(14) 0.0321(15) 0.0252(13) 0.0001(10) 0.0044(11) 0.0064(11)
C10 0.0232(13) 0.0390(15) 0.0315(14) -0.0086(12) 0.0074(12) 0.0015(11)
C11 0.0289(14) 0.0363(15) 0.0279(13) -0.0064(11) 0.0131(11) -0.0052(11)
C12 0.0258(13) 0.0280(13) 0.0234(11) -0.0024(10) 0.0104(11) -0.0001(10)
C13 0.0325(14) 0.0243(13) 0.0188(11) -0.0005(10) 0.0059(10) 0.0000(11)
C14 0.0477(17) 0.0248(13) 0.0284(13) 0.0009(11) 0.0106(12) 0.0038(12)
C15 0.0289(13) 0.0232(13) 0.0192(11) 0.0030(9) 0.0043(10) -0.0020(10)
C16 0.0344(15) 0.0505(18) 0.0233(13) 0.0005(12) 0.0042(12) 0.0067(13)
C17 0.0258(13) 0.0265(14) 0.0248(12) 0.0019(10) 0.0058(11) -0.0054(10)
C18 0.0272(13) 0.0354(15) 0.0242(13) 0.0013(11) 0.0028(11) -0.0016(11)

loop_
_atom_type_symbol
_atom_type_description
_atom_type_scat_dispersion_real
_atom_type_scat_dispersion_imag
_atom_type_scat_source
C C 0.0033 0.0016 'International Tables Vol C Tables 4.2.6.8 and 6.1.1.4'
H H 0.0000 0.0000 'International Tables Vol C Tables 4.2.6.8 and 6.1.1.4'
O O 0.0106 0.0060 'International Tables Vol C Tables 4.2.6.8 and 6.1.1.4'
Si Si 0.0817 0.0704 'International Tables Vol C Tables 4.2.6.8 and 6.1.1.4'
P P 0.1023 0.0942 'International Tables Vol C Tables 4.2.6.8 and 6.1.1.4'

loop_
_geom_angle_atom_site_label_1
_geom_angle_atom_site_label_2
_geom_angle_atom_site_label_3
_geom_angle
O5 P1 C13 104.65(10)
O5 P1 C15 111.98(10)
O5 P1 C17 111.20(10)
C13 P1 C15 110.19(11)
C13 P1 C17 110.37(12)
C17 P1 C15 108.44(12)
O2 Si1 O1 89.58(8)
O2 Si1 O3 87.04(8)
O2 Si1 O4 140.20(9)
O2 Si1 O5 109.54(8)
O3 Si1 O1 170.30(9)
O4 Si1 O1 87.00(8)
O4 Si1 O3 89.79(8)
O5 Si1 O1 93.23(8)
O5 Si1 O3 96.47(8)
O5 Si1 O4 110.24(8)
C1 O1 Si1 112.35(13)
C2 O2 Si1 112.98(13)
C7 O3 Si1 112.52(14)
C8 O4 Si1 112.89(13)
P1 O5 Si1 136.39(11)
O1 C1 C2 111.9(2)
O1 C1 C6 126.8(2)
C6 C1 C2 121.2(2)
O2 C2 C1 112.78(19)
O2 C2 C3 126.1(2)
C3 C2 C1 121.0(2)
C2 C3 H3 121.1
C2 C3 C4 117.7(2)
C4 C3 H3 121.1
C3 C4 H4 119.5
C5 C4 C3 121.0(2)
C5 C4 H4 119.5
C4 C5 H5 119.4
C4 C5 C6 121.3(2)
C6 C5 H5 119.4
C1 C6 C5 117.7(2)
C1 C6 H6 121.1
C5 C6 H6 121.1
O3 C7 C8 112.2(2)
O3 C7 C12 126.4(2)
C12 C7 C8 121.4(2)
O4 C8 C7 112.4(2)
O4 C8 C9 126.6(2)
C9 C8 C7 121.0(2)
C8 C9 H9 120.9
C8 C9 C10 118.2(2)
C10 C9 H9 120.9
C9 C10 H10 119.7
C11 C10 C9 120.6(2)
C11 C10 H10 119.7
C10 C11 H11 119.3
C10 C11 C12 121.3(2)
C12 C11 H11 119.3
C7 C12 C11 117.5(2)
C7 C12 H12 121.2
C11 C12 H12 121.2
P1 C13 H13A 108.5
P1 C13 H13B 108.5
H13A C13 H13B 107.5
C14 C13 P1 115.08(19)
C14 C13 H13A 108.5
C14 C13 H13B 108.5
C13 C14 H14A 109.5
C13 C14 H14B 109.5
C13 C14 H14C 109.5
H14A C14 H14B 109.5
H14A C14 H14C 109.5
H14B C14 H14C 109.5
P1 C15 H15A 109.0
P1 C15 H15B 109.0
H15A C15 H15B 107.8
C16 C15 P1 112.92(17)
C16 C15 H15A 109.0
C16 C15 H15B 109.0
C15 C16 H16A 109.5
C15 C16 H16B 109.5
C15 C16 H16C 109.5
H16A C16 H16B 109.5
H16A C16 H16C 109.5
H16B C16 H16C 109.5
P1 C17 H17A 108.7
P1 C17 H17B 108.7
H17A C17 H17B 107.6
C18 C17 P1 114.43(17)
C18 C17 H17A 108.7
C18 C17 H17B 108.7
C17 C18 H18A 109.5
C17 C18 H18B 109.5
C17 C18 H18C 109.5
H18A C18 H18B 109.5
H18A C18 H18C 109.5
H18B C18 H18C 109.5

loop_
_geom_bond_atom_site_label_1
_geom_bond_atom_site_label_2
_geom_bond_distance
P1 O5 1.5603(16)
P1 C13 1.782(3)
P1 C15 1.787(2)
P1 C17 1.787(2)
Si1 O1 1.7446(17)
Si1 O2 1.7050(17)
Si1 O3 1.7373(17)
Si1 O4 1.7091(17)
Si1 O5 1.7088(16)
O1 C1 1.363(3)
O2 C2 1.367(3)
O3 C7 1.361(3)
O4 C8 1.371(3)
C1 C2 1.393(3)
C1 C6 1.378(3)
C2 C3 1.386(3)
C3 H3 0.9500
C3 C4 1.394(3)
C4 H4 0.9500
C4 C5 1.377(3)
C5 H5 0.9500
C5 C6 1.396(3)
C6 H6 0.9500
C7 C8 1.396(3)
C7 C12 1.374(3)
C8 C9 1.376(3)
C9 H9 0.9500
C9 C10 1.394(4)
C10 H10 0.9500
C10 C11 1.385(4)
C11 H11 0.9500
C11 C12 1.396(3)
C12 H12 0.9500
C13 H13A 0.9900
C13 H13B 0.9900
C13 C14 1.523(3)
C14 H14A 0.9800
C14 H14B 0.9800
C14 H14C 0.9800
C15 H15A 0.9900
C15 H15B 0.9900
C15 C16 1.530(3)
C16 H16A 0.9800
C16 H16B 0.9800
C16 H16C 0.9800
C17 H17A 0.9900
C17 H17B 0.9900
C17 C18 1.541(3)
C18 H18A 0.9800
C18 H18B 0.9800
C18 H18C 0.9800
